data_4081896
loop_
_publ_author_name
'Feng, Yi-Jhen'
'Lo, Ji-Xian'
'Lin, Ying-Chih'
'Huang, Shou-Ling'
'Wang, Yu'
'Liu, Yi-Hung'

_publ_section_title
;
 Tandem Cyclization of Enynes Containing a Thioether or Ether Linkage via
 Ruthenium Allenylidene and Vinylidene Complexes
;
_journal_issue 21
_journal_name_full Organometallics
_journal_page_first 6379
_journal_paper_doi 10.1021/om400742x
_journal_volume 32
_journal_year 2013
_chemical_formula_sum 'C58 H56 O2 P2 Ru S'
_chemical_formula_weight 980.10
_chemical_name_systematic
; 
 ? 
;
_space_group_IT_number 4
_symmetry_cell_setting monoclinic
_symmetry_space_group_name_Hall 'P 2yb'
_symmetry_space_group_name_H-M 'P 1 21 1'
_atom_sites_solution_hydrogens geom
_atom_sites_solution_primary direct
_atom_sites_solution_secondary difmap
_audit_creation_method SHELXL-97
_cell_angle_alpha 90.00
_cell_angle_beta 94.812(3)
_cell_angle_gamma 90.00
_cell_formula_units_Z 2
_cell_length_a 14.3436(4)
_cell_length_b 9.8591(4)
_cell_length_c 16.9131(5)
_cell_measurement_reflns_used 8408
_cell_measurement_temperature 150(2)
_cell_measurement_theta_max 28.7520
_cell_measurement_theta_min 3.4010
_cell_volume 2383.34(14)
_computing_cell_refinement
; 
CrysAlisPro, Agilent Technologies, 
Version 1.171.36.28 (release 01-02-2013 CrysAlis171 .NET) 
(compiled Feb  1 2013,16:14:44) 
Empirical absorption correction using spherical harmonics, 
 implemented in SCALE3 ABSPACK scaling algorithm. 
;
_computing_data_collection
; 
CrysAlisPro, Agilent Technologies, 
Version 1.171.36.28 (release 01-02-2013 CrysAlis171 .NET) 
(compiled Feb  1 2013,16:14:44) 
Empirical absorption correction using spherical harmonics, 
 implemented in SCALE3 ABSPACK scaling algorithm. 
;
_computing_data_reduction
; 
CrysAlisPro, Agilent Technologies, 
Version 1.171.36.28 (release 01-02-2013 CrysAlis171 .NET) 
(compiled Feb  1 2013,16:14:44) 
Empirical absorption correction using spherical harmonics, 
 implemented in SCALE3 ABSPACK scaling algorithm. 
;
_computing_molecular_graphics SHELXTL
_computing_publication_material SHELXTL
_computing_structure_refinement 'SHELXL-97 (Sheldrick, 1997)'
_computing_structure_solution 'SHELXS-97 (Sheldrick, 1990)'
_diffrn_ambient_temperature 150(2)
_diffrn_measured_fraction_theta_full 0.971
_diffrn_measured_fraction_theta_max 0.971
_diffrn_measurement_device_type 'Oxford Diffraction Gemini A'
_diffrn_measurement_method CCD
_diffrn_radiation_monochromator graphite
_diffrn_radiation_source 'fine-focus sealed tube'
_diffrn_radiation_type MoK\a
_diffrn_radiation_wavelength 0.71073
_diffrn_reflns_av_R_equivalents 0.0338
_diffrn_reflns_av_sigmaI/netI 0.0604
_diffrn_reflns_limit_h_max 18
_diffrn_reflns_limit_h_min -18
_diffrn_reflns_limit_k_max 12
_diffrn_reflns_limit_k_min -12
_diffrn_reflns_limit_l_max 17
_diffrn_reflns_limit_l_min -21
_diffrn_reflns_number 16432
_diffrn_reflns_theta_full 27.50
_diffrn_reflns_theta_max 27.50
_diffrn_reflns_theta_min 2.84
_exptl_absorpt_coefficient_mu 0.483
_exptl_absorpt_correction_T_max 1.00000
_exptl_absorpt_correction_T_min 0.96903
_exptl_absorpt_correction_type multi-scan
_exptl_absorpt_process_details
; 
CrysAlisPro, Agilent Technologies, 
Version 1.171.36.28 (release 01-02-2013 CrysAlis171 .NET) 
(compiled Feb  1 2013,16:14:44) 
Empirical absorption correction using spherical harmonics, 
 implemented in SCALE3 ABSPACK scaling algorithm. 
;
_exptl_crystal_density_diffrn 1.366
_exptl_crystal_density_method 'not measured'
_exptl_crystal_F_000 1020
_exptl_crystal_size_max 0.25
_exptl_crystal_size_mid 0.20
_exptl_crystal_size_min 0.15
_refine_diff_density_max 0.986
_refine_diff_density_min -0.614
_refine_diff_density_rms 0.086
_refine_ls_abs_structure_details 'Flack H D (1983), Acta Cryst. A39, 876-881'
_refine_ls_abs_structure_Flack 0.02(3)
_refine_ls_extinction_method none
_refine_ls_goodness_of_fit_ref 1.009
_refine_ls_hydrogen_treatment mixed
_refine_ls_matrix_type full
_refine_ls_number_parameters 577
_refine_ls_number_reflns 9614
_refine_ls_number_restraints 1
_refine_ls_restrained_S_all 1.009
_refine_ls_R_factor_all 0.0487
_refine_ls_R_factor_gt 0.0431
_refine_ls_shift/su_max 0.059
_refine_ls_shift/su_mean 0.001
_refine_ls_structure_factor_coef Fsqd
_refine_ls_weighting_details 'calc w=1/[\s^2^(Fo^2^)+(0.0539P)^2^+2.0087P] where P=(Fo^2^+2Fc^2^)/3'
_refine_ls_weighting_scheme calc
_refine_ls_wR_factor_gt 0.1030
_refine_ls_wR_factor_ref 0.1080
_reflns_number_gt 8894
_reflns_number_total 9614
_reflns_threshold_expression >2sigma(I)
_cod_data_source_file om400742x_si_001.cif
_cod_data_source_block ic16119
_cod_depositor_comments
;
The following automatic conversions were performed:

'_symmetry_cell_setting' value 'Monoclinic' changed to 'monoclinic'
according to /home/saulius/struct/CIF-dictionaries/cif_core.dic
dictionary named 'cif_core.dic' version 2.4.2 from 2011-04-26.

Automatic conversion script
Id: cif_fix_values 1891 2012-01-12 08:04:46Z andrius 
;
_cod_original_sg_symbol_H-M P2(1)
_cod_database_code 4081896

loop_
_symmetry_equiv_pos_as_xyz
'x, y, z'
'-x, y+1/2, -z'

loop_
_atom_site_label
_atom_site_type_symbol
_atom_site_fract_x
_atom_site_fract_y
_atom_site_fract_z
_atom_site_U_iso_or_equiv
_atom_site_adp_type
_atom_site_occupancy
_atom_site_symmetry_multiplicity
_atom_site_calc_flag
_atom_site_refinement_flags
Ru1 Ru 0.807287(17) -0.01010(3) 0.156935(15) 0.01493(8) Uani 1 1 d .
P1 P 0.72769(7) 0.19165(11) 0.14947(6) 0.0170(2) Uani 1 1 d .
P2 P 0.92913(6) 0.02472(10) 0.25116(6) 0.0168(2) Uani 1 1 d .
S1 S 0.50508(11) -0.29145(16) 0.47973(9) 0.0483(4) Uani 1 1 d .
O1 O 0.7225(3) -0.2700(5) 0.5229(3) 0.0628(12) Uani 1 1 d .
C1 C 0.7285(3) -0.0686(4) 0.2460(2) 0.0173(8) Uani 1 1 d .
C2 C 0.6817(3) -0.1052(4) 0.2974(3) 0.0237(9) Uani 1 1 d .
C3 C 0.6304(3) -0.1421(5) 0.3680(3) 0.0308(10) Uani 1 1 d .
H3A H 0.6379 -0.2420 0.3765 0.037 Uiso 1 1 calc R
C4 C 0.5268(3) -0.1136(5) 0.3552(3) 0.0338(11) Uani 1 1 d .
C5 C 0.4909(3) -0.0258(7) 0.2974(3) 0.0402(12) Uani 1 1 d .
H5A H 0.5318 0.0220 0.2659 0.048 Uiso 1 1 calc R
C6 C 0.3941(3) -0.0069(11) 0.2848(3) 0.0591(15) Uani 1 1 d .
H6A H 0.3699 0.0500 0.2427 0.071 Uiso 1 1 calc R
C7 C 0.3348(4) -0.0671(8) 0.3308(4) 0.065(2) Uani 1 1 d .
H7A H 0.2693 -0.0528 0.3215 0.078 Uiso 1 1 calc R
C8 C 0.3701(4) -0.1505(8) 0.3920(4) 0.0604(18) Uani 1 1 d .
H8A H 0.3282 -0.1893 0.4263 0.072 Uiso 1 1 calc R
C9 C 0.4637(4) -0.1785(6) 0.4045(3) 0.0444(13) Uani 1 1 d .
C10 C 0.5757(4) -0.1831(7) 0.5456(4) 0.0567(16) Uani 1 1 d .
H10A H 0.5405 -0.0980 0.5522 0.068 Uiso 1 1 calc R
H10B H 0.5835 -0.2277 0.5982 0.068 Uiso 1 1 calc R
C11 C 0.6740(4) -0.1448(7) 0.5218(3) 0.0522(15) Uani 1 1 d .
C12 C 0.6754(4) -0.0696(5) 0.4447(3) 0.0372(11) Uani 1 1 d .
H12A H 0.7414 -0.0488 0.4363 0.045 Uiso 1 1 calc R
H12B H 0.6429 0.0180 0.4501 0.045 Uiso 1 1 calc R
C13 C 0.7201(5) -0.0564(8) 0.5884(3) 0.068(2) Uani 1 1 d .
H13A H 0.7832 -0.0310 0.5757 0.102 Uiso 1 1 calc R
H13B H 0.7239 -0.1072 0.6384 0.102 Uiso 1 1 calc R
H13C H 0.6826 0.0258 0.5939 0.102 Uiso 1 1 calc R
C14 C 0.8114(6) -0.2712(9) 0.5037(5) 0.085(2) Uani 1 1 d .
H14A H 0.8353 -0.3643 0.5063 0.127 Uiso 1 1 calc R
H14B H 0.8498 -0.2141 0.5410 0.127 Uiso 1 1 calc R
H14C H 0.8139 -0.2360 0.4497 0.127 Uiso 1 1 calc R
C15 C 0.9071(3) -0.1095(5) 0.0817(2) 0.0267(10) Uani 1 1 d .
H15A H 0.9767 -0.1092 0.0924 0.032 Uiso 1 1 calc R
C16 C 0.8463(3) -0.2102(5) 0.1081(2) 0.0254(9) Uani 1 1 d .
H16A H 0.8653 -0.2930 0.1395 0.031 Uiso 1 1 calc R
C17 C 0.7546(3) -0.1775(5) 0.0760(3) 0.0273(10) Uani 1 1 d .
H17A H 0.6972 -0.2330 0.0818 0.033 Uiso 1 1 calc R
C18 C 0.7587(3) -0.0582(5) 0.0309(2) 0.0249(9) Uani 1 1 d .
H18A H 0.7047 -0.0147 -0.0006 0.030 Uiso 1 1 calc R
C19 C 0.8545(2) -0.0134(6) 0.03382(19) 0.0244(8) Uani 1 1 d .
H19A H 0.8796 0.0646 0.0043 0.029 Uiso 1 1 calc R
C20 C 0.6025(3) 0.1737(4) 0.1154(2) 0.0205(8) Uani 1 1 d .
C21 C 0.5608(3) 0.0462(5) 0.1069(2) 0.0250(9) Uani 1 1 d .
H21A H 0.5971 -0.0331 0.1184 0.030 Uiso 1 1 calc R
C22 C 0.4664(3) 0.0346(5) 0.0816(3) 0.0319(11) Uani 1 1 d .
H22A H 0.4387 -0.0527 0.0757 0.038 Uiso 1 1 calc R
C23 C 0.4129(3) 0.1473(5) 0.0651(3) 0.0331(11) Uani 1 1 d .
H23A H 0.3482 0.1382 0.0486 0.040 Uiso 1 1 calc R
C24 C 0.4532(3) 0.2757(6) 0.0725(3) 0.0372(12) Uani 1 1 d .
H24A H 0.4165 0.3543 0.0600 0.045 Uiso 1 1 calc R
C25 C 0.5468(3) 0.2879(5) 0.0983(3) 0.0321(11) Uani 1 1 d .
H25A H 0.5738 0.3757 0.1045 0.039 Uiso 1 1 calc R
C26 C 0.7672(3) 0.3009(4) 0.0713(3) 0.0213(8) Uani 1 1 d .
C27 C 0.7271(3) 0.2891(5) -0.0064(3) 0.0261(9) Uani 1 1 d .
H27A H 0.6748 0.2308 -0.0174 0.031 Uiso 1 1 calc R
C28 C 0.7620(3) 0.3610(5) -0.0682(3) 0.0351(11) Uani 1 1 d .
H28A H 0.7351 0.3489 -0.1210 0.042 Uiso 1 1 calc R
C29 C 0.8352(4) 0.4494(5) -0.0530(3) 0.0385(13) Uani 1 1 d .
H29A H 0.8571 0.5019 -0.0948 0.046 Uiso 1 1 calc R
C30 C 0.8770(3) 0.4618(5) 0.0231(3) 0.0379(13) Uani 1 1 d .
H30A H 0.9283 0.5221 0.0336 0.046 Uiso 1 1 calc R
C31 C 0.8444(3) 0.3862(5) 0.0846(3) 0.0276(10) Uani 1 1 d .
H31A H 0.8752 0.3928 0.1364 0.033 Uiso 1 1 calc R
C32 C 0.7134(3) 0.3082(4) 0.2330(2) 0.0215(9) Uani 1 1 d .
C33 C 0.7220(3) 0.4474(4) 0.2293(3) 0.0266(10) Uani 1 1 d .
H33A H 0.7392 0.4887 0.1819 0.032 Uiso 1 1 calc R
C34 C 0.7056(3) 0.5283(5) 0.2947(3) 0.0338(11) Uani 1 1 d .
H34A H 0.7136 0.6238 0.2923 0.041 Uiso 1 1 calc R
C35 C 0.6780(3) 0.4694(6) 0.3624(3) 0.0355(12) Uani 1 1 d .
H35A H 0.6656 0.5242 0.4065 0.043 Uiso 1 1 calc R
C36 C 0.6684(4) 0.3310(5) 0.3663(3) 0.0352(11) Uani 1 1 d .
H36A H 0.6490 0.2903 0.4132 0.042 Uiso 1 1 calc R
C37 C 0.6867(3) 0.2505(5) 0.3023(3) 0.0275(10) Uani 1 1 d .
H37A H 0.6810 0.1548 0.3060 0.033 Uiso 1 1 calc R
C38 C 0.9831(3) -0.1434(4) 0.2702(2) 0.0209(9) Uani 1 1 d .
C39 C 1.0724(4) -0.1760(6) 0.2491(3) 0.0340(12) Uani 1 1 d .
H39A H 1.1118 -0.1073 0.2307 0.041 Uiso 1 1 calc R
C40 C 1.1037(4) -0.3103(6) 0.2550(3) 0.0467(14) Uani 1 1 d .
H40A H 1.1645 -0.3320 0.2406 0.056 Uiso 1 1 calc R
C41 C 1.0482(4) -0.4108(6) 0.2813(3) 0.0438(13) Uani 1 1 d .
H41A H 1.0701 -0.5017 0.2847 0.053 Uiso 1 1 calc R
C42 C 0.9595(4) -0.3790(5) 0.3031(3) 0.0320(11) Uani 1 1 d .
H42A H 0.9208 -0.4479 0.3221 0.038 Uiso 1 1 calc R
C43 C 0.9277(3) -0.2470(5) 0.2970(3) 0.0266(10) Uani 1 1 d .
H43A H 0.8667 -0.2263 0.3114 0.032 Uiso 1 1 calc R
C44 C 0.9215(3) 0.0931(4) 0.3519(2) 0.0199(8) Uani 1 1 d .
C45 C 0.9356(3) 0.0153(5) 0.4195(2) 0.0306(11) Uani 1 1 d .
H45A H 0.9466 -0.0793 0.4153 0.037 Uiso 1 1 calc R
C46 C 0.9336(4) 0.0751(5) 0.4942(3) 0.0376(12) Uani 1 1 d .
H46A H 0.9448 0.0212 0.5406 0.045 Uiso 1 1 calc R
C47 C 0.9157(3) 0.2108(6) 0.5012(3) 0.0339(11) Uani 1 1 d .
H47A H 0.9129 0.2503 0.5522 0.041 Uiso 1 1 calc R
C48 C 0.9016(3) 0.2896(5) 0.4340(3) 0.0338(11) Uani 1 1 d .
H48A H 0.8899 0.3841 0.4384 0.041 Uiso 1 1 calc R
C49 C 0.9048(3) 0.2300(5) 0.3599(3) 0.0278(10) Uani 1 1 d .
H49A H 0.8952 0.2846 0.3137 0.033 Uiso 1 1 calc R
C50 C 1.0275(3) 0.1290(4) 0.2234(3) 0.0212(9) Uani 1 1 d .
C51 C 1.1059(3) 0.1503(6) 0.2753(3) 0.0366(12) Uani 1 1 d .
H51A H 1.1090 0.1125 0.3271 0.044 Uiso 1 1 calc R
C52 C 1.1805(3) 0.2272(6) 0.2518(3) 0.0445(14) Uani 1 1 d .
H52A H 1.2358 0.2363 0.2865 0.053 Uiso 1 1 calc R
C53 C 1.1747(4) 0.2899(6) 0.1790(3) 0.0412(13) Uani 1 1 d .
H53A H 1.2247 0.3449 0.1640 0.049 Uiso 1 1 calc R
C54 C 1.0958(3) 0.2721(5) 0.1280(3) 0.0357(11) Uani 1 1 d .
H54A H 1.0912 0.3156 0.0777 0.043 Uiso 1 1 calc R
C55 C 1.0229(3) 0.1913(5) 0.1492(2) 0.0233(9) Uani 1 1 d .
H55A H 0.9694 0.1783 0.1129 0.028 Uiso 1 1 calc R
O2 O 0.3489(4) 0.5695(6) 0.1617(7) 0.152(4) Uani 1 1 d .
C56 C 0.5071(3) 0.6620(5) 0.1363(5) 0.0529(18) Uani 1 1 d .
H56A H 0.4755 0.7114 0.0915 0.079 Uiso 1 1 calc R
H56B H 0.5499 0.5950 0.1165 0.079 Uiso 1 1 calc R
H56C H 0.5426 0.7260 0.1715 0.079 Uiso 1 1 calc R
C57 C 0.4298(10) 0.5854(10) 0.1850(6) 0.132(6) Uani 1 1 d .
C58 C 0.4456(6) 0.5023(15) 0.2560(5) 0.112(3) Uani 1 1 d .
H58A H 0.3854 0.4698 0.2721 0.168 Uiso 1 1 calc R
H58B H 0.4769 0.5565 0.2989 0.168 Uiso 1 1 calc R
H58C H 0.4850 0.4245 0.2449 0.168 Uiso 1 1 calc R

loop_
_atom_site_aniso_label
_atom_site_aniso_U_11
_atom_site_aniso_U_22
_atom_site_aniso_U_33
_atom_site_aniso_U_23
_atom_site_aniso_U_13
_atom_site_aniso_U_12
Ru1 0.01528(12) 0.01478(14) 0.01461(13) -0.00122(14) 0.00050(9) 0.00036(15)
P1 0.0156(4) 0.0162(5) 0.0190(5) 0.0011(4) 0.0010(4) -0.0002(4)
P2 0.0166(4) 0.0179(6) 0.0159(4) 0.0006(3) 0.0005(3) 0.0004(4)
S1 0.0570(8) 0.0417(8) 0.0501(9) 0.0052(6) 0.0279(7) -0.0039(7)
O1 0.071(3) 0.058(3) 0.060(3) 0.004(2) 0.009(2) 0.010(3)
C1 0.0170(17) 0.0145(18) 0.021(2) -0.0022(15) 0.0022(15) 0.0035(16)
C2 0.023(2) 0.017(2) 0.032(2) -0.0002(17) 0.0071(18) 0.0018(18)
C3 0.036(2) 0.021(2) 0.038(3) -0.0012(19) 0.014(2) 0.000(2)
C4 0.032(2) 0.037(3) 0.033(3) -0.008(2) 0.007(2) 0.000(2)
C5 0.037(2) 0.044(3) 0.041(2) 0.002(3) 0.0123(19) 0.003(3)
C6 0.035(2) 0.088(4) 0.054(3) 0.012(5) 0.006(2) 0.016(4)
C7 0.032(3) 0.085(5) 0.077(5) 0.002(4) 0.008(3) 0.007(3)
C8 0.043(3) 0.076(5) 0.065(4) 0.013(4) 0.023(3) 0.001(3)
C9 0.037(3) 0.054(4) 0.042(3) -0.009(3) 0.007(2) 0.004(3)
C10 0.061(4) 0.070(5) 0.040(3) -0.005(3) 0.010(3) 0.009(4)
C11 0.062(4) 0.059(4) 0.037(3) 0.006(3) 0.009(3) 0.011(3)
C12 0.041(3) 0.035(3) 0.036(3) -0.001(2) 0.005(2) 0.000(2)
C13 0.088(5) 0.082(6) 0.031(3) -0.002(3) -0.010(3) -0.005(4)
C14 0.090(6) 0.084(6) 0.080(6) 0.003(5) 0.011(4) 0.022(5)
C15 0.027(2) 0.037(3) 0.017(2) -0.0105(18) 0.0018(16) 0.008(2)
C16 0.035(2) 0.021(2) 0.019(2) -0.0083(17) -0.0025(17) 0.008(2)
C17 0.032(2) 0.025(2) 0.024(2) -0.0105(18) -0.0020(18) -0.008(2)
C18 0.029(2) 0.029(2) 0.0163(19) -0.0074(15) -0.0013(16) 0.0039(18)
C19 0.0279(17) 0.030(2) 0.0154(16) -0.007(2) 0.0025(13) -0.007(3)
C20 0.0195(18) 0.023(2) 0.0197(19) 0.0035(16) 0.0023(15) -0.0008(18)
C21 0.022(2) 0.026(2) 0.026(2) 0.0056(17) -0.0005(16) 0.0002(18)
C22 0.024(2) 0.033(3) 0.037(3) 0.0083(19) -0.0038(18) -0.004(2)
C23 0.018(2) 0.042(3) 0.038(3) 0.012(2) -0.0050(18) -0.002(2)
C24 0.028(2) 0.036(3) 0.047(3) 0.007(2) -0.001(2) 0.011(2)
C25 0.030(2) 0.023(2) 0.042(3) 0.003(2) -0.008(2) -0.003(2)
C26 0.0200(19) 0.017(2) 0.028(2) 0.0038(17) 0.0068(16) 0.0034(17)
C27 0.029(2) 0.024(2) 0.025(2) 0.0032(18) 0.0018(17) 0.002(2)
C28 0.042(3) 0.038(3) 0.028(2) 0.011(2) 0.011(2) 0.006(2)
C29 0.045(3) 0.031(3) 0.044(3) 0.014(2) 0.026(2) 0.008(2)
C30 0.030(2) 0.029(3) 0.059(3) -0.004(2) 0.027(2) -0.004(2)
C31 0.023(2) 0.022(2) 0.039(3) -0.0044(19) 0.0085(18) 0.0003(19)
C32 0.0173(18) 0.021(2) 0.025(2) -0.0010(17) -0.0009(16) 0.0017(18)
C33 0.024(2) 0.024(2) 0.033(2) -0.0003(16) 0.0046(17) 0.0047(18)
C34 0.040(2) 0.018(3) 0.045(3) -0.0092(18) 0.013(2) 0.001(2)
C35 0.043(2) 0.026(3) 0.039(2) -0.008(2) 0.0136(19) 0.011(2)
C36 0.047(3) 0.032(3) 0.028(2) 0.000(2) 0.015(2) 0.001(2)
C37 0.036(2) 0.021(2) 0.026(2) -0.0045(17) 0.0103(18) -0.002(2)
C38 0.0199(19) 0.024(2) 0.0176(19) -0.0004(16) -0.0032(16) 0.0044(18)
C39 0.035(3) 0.039(3) 0.029(3) 0.006(2) 0.006(2) 0.013(3)
C40 0.049(3) 0.046(3) 0.047(3) 0.008(3) 0.012(2) 0.030(3)
C41 0.058(3) 0.034(3) 0.040(3) 0.004(2) 0.002(3) 0.023(3)
C42 0.045(3) 0.024(2) 0.026(2) 0.0033(18) -0.003(2) 0.004(2)
C43 0.029(2) 0.027(2) 0.023(2) 0.0016(18) -0.0036(17) 0.008(2)
C44 0.0170(18) 0.024(2) 0.0184(19) -0.0031(16) -0.0019(15) -0.0014(17)
C45 0.046(2) 0.029(3) 0.0164(18) -0.0059(17) -0.0014(16) 0.003(2)
C46 0.057(3) 0.039(3) 0.017(2) -0.0008(19) -0.001(2) 0.001(3)
C47 0.041(3) 0.043(3) 0.017(2) -0.009(2) 0.0012(18) -0.003(2)
C48 0.044(3) 0.028(3) 0.030(2) -0.011(2) 0.004(2) 0.005(2)
C49 0.038(2) 0.022(2) 0.022(2) 0.0009(17) -0.0022(18) 0.003(2)
C50 0.022(2) 0.018(2) 0.025(2) -0.0003(17) 0.0037(17) 0.0008(18)
C51 0.026(2) 0.055(3) 0.028(3) 0.003(2) -0.0001(19) -0.008(2)
C52 0.018(2) 0.060(4) 0.054(3) -0.012(3) -0.001(2) -0.017(2)
C53 0.034(3) 0.040(3) 0.052(3) -0.009(3) 0.015(2) -0.013(2)
C54 0.038(3) 0.031(3) 0.040(3) 0.008(2) 0.014(2) -0.005(2)
C55 0.0244(19) 0.021(2) 0.025(2) -0.0001(17) 0.0056(16) -0.0013(19)
O2 0.035(3) 0.062(4) 0.351(13) 0.013(6) -0.035(5) 0.007(3)
C56 0.018(2) 0.009(2) 0.128(6) 0.020(3) -0.011(3) 0.001(2)
C57 0.223(13) 0.085(7) 0.073(6) -0.025(5) -0.075(7) 0.097(8)
C58 0.101(6) 0.162(10) 0.071(5) -0.008(9) -0.005(4) 0.009(10)

loop_
_atom_type_symbol
_atom_type_description
_atom_type_scat_dispersion_real
_atom_type_scat_dispersion_imag
_atom_type_scat_source
C C 0.0033 0.0016 'International Tables Vol C Tables 4.2.6.8 and 6.1.1.4'
H H 0.0000 0.0000 'International Tables Vol C Tables 4.2.6.8 and 6.1.1.4'
O O 0.0106 0.0060 'International Tables Vol C Tables 4.2.6.8 and 6.1.1.4'
P P 0.1023 0.0942 'International Tables Vol C Tables 4.2.6.8 and 6.1.1.4'
S S 0.1246 0.1234 'International Tables Vol C Tables 4.2.6.8 and 6.1.1.4'
Ru Ru -1.2594 0.8363 'International Tables Vol C Tables 4.2.6.8 and 6.1.1.4'

loop_
_geom_angle_atom_site_label_1
_geom_angle_atom_site_label_2
_geom_angle_atom_site_label_3
_geom_angle
C1 Ru1 C15 136.20(17)
C1 Ru1 C16 101.29(16)
C15 Ru1 C16 37.15(17)
C1 Ru1 C17 93.68(17)
C15 Ru1 C17 61.59(17)
C16 Ru1 C17 37.03(16)
C1 Ru1 C18 119.75(16)
C15 Ru1 C18 61.61(15)
C16 Ru1 C18 61.75(16)
C17 Ru1 C18 36.64(16)
C1 Ru1 C19 155.54(17)
C15 Ru1 C19 37.11(18)
C16 Ru1 C19 62.5(2)
C17 Ru1 C19 62.20(18)
C18 Ru1 C19 37.49(15)
C1 Ru1 P2 88.05(11)
C15 Ru1 P2 88.51(11)
C16 Ru1 P2 100.95(11)
C17 Ru1 P2 137.39(13)
C18 Ru1 P2 148.57(11)
C19 Ru1 P2 112.08(9)
C1 Ru1 P1 88.94(11)
C15 Ru1 P1 133.89(13)
C16 Ru1 P1 152.56(11)
C17 Ru1 P1 117.77(12)
C18 Ru1 P1 91.02(11)
C19 Ru1 P1 98.58(16)
P2 Ru1 P1 104.82(4)
C26 P1 C32 104.3(2)
C26 P1 C20 100.53(18)
C32 P1 C20 97.52(18)
C26 P1 Ru1 111.54(13)
C32 P1 Ru1 125.82(14)
C20 P1 Ru1 113.61(14)
C50 P2 C44 97.91(19)
C50 P2 C38 103.12(19)
C44 P2 C38 102.91(18)
C50 P2 Ru1 117.61(14)
C44 P2 Ru1 126.65(13)
C38 P2 Ru1 105.73(13)
C9 S1 C10 102.2(3)
C14 O1 C11 118.7(6)
C2 C1 Ru1 178.6(4)
C1 C2 C3 173.6(5)
C2 C3 C4 112.6(4)
C2 C3 C12 110.5(4)
C4 C3 C12 111.4(4)
C5 C4 C9 118.6(5)
C5 C4 C3 121.7(4)
C9 C4 C3 119.7(5)
C4 C5 C6 120.0(5)
C7 C6 C5 121.6(6)
C6 C7 C8 119.1(6)
C9 C8 C7 121.9(6)
C8 C9 C4 118.6(5)
C8 C9 S1 120.5(5)
C4 C9 S1 120.9(4)
C11 C10 S1 117.6(4)
O1 C11 C12 113.5(5)
O1 C11 C13 107.8(5)
C12 C11 C13 108.8(5)
O1 C11 C10 104.0(5)
C12 C11 C10 115.3(5)
C13 C11 C10 107.1(5)
C11 C12 C3 117.2(5)
C16 C15 C19 109.6(4)
C16 C15 Ru1 71.7(2)
C19 C15 Ru1 72.3(2)
C17 C16 C15 107.2(4)
C17 C16 Ru1 71.7(2)
C15 C16 Ru1 71.2(2)
C18 C17 C16 108.5(4)
C18 C17 Ru1 71.8(2)
C16 C17 Ru1 71.2(2)
C17 C18 C19 108.8(4)
C17 C18 Ru1 71.6(2)
C19 C18 Ru1 71.5(2)
C15 C19 C18 105.9(4)
C15 C19 Ru1 70.6(2)
C18 C19 Ru1 71.0(2)
C21 C20 C25 118.2(4)
C21 C20 P1 121.1(3)
C25 C20 P1 120.7(3)
C22 C21 C20 120.3(4)
C23 C22 C21 120.8(4)
C22 C23 C24 120.0(4)
C25 C24 C23 119.5(5)
C24 C25 C20 121.3(4)
C31 C26 C27 117.5(4)
C31 C26 P1 121.9(3)
C27 C26 P1 120.2(3)
C28 C27 C26 121.3(4)
C29 C28 C27 120.1(5)
C28 C29 C30 119.8(4)
C29 C30 C31 120.2(5)
C30 C31 C26 121.0(4)
C33 C32 C37 118.5(4)
C33 C32 P1 124.7(3)
C37 C32 P1 116.7(3)
C32 C33 C34 120.7(4)
C35 C34 C33 119.9(4)
C34 C35 C36 119.9(4)
C35 C36 C37 120.3(5)
C36 C37 C32 120.7(4)
C43 C38 C39 118.4(4)
C43 C38 P2 118.2(3)
C39 C38 P2 122.8(4)
C38 C39 C40 119.6(5)
C41 C40 C39 121.2(5)
C40 C41 C42 119.5(5)
C43 C42 C41 119.8(5)
C42 C43 C38 121.4(4)
C45 C44 C49 118.5(4)
C45 C44 P2 123.2(3)
C49 C44 P2 118.2(3)
C44 C45 C46 120.2(4)
C47 C46 C45 120.6(5)
C46 C47 C48 119.7(4)
C47 C48 C49 119.5(5)
C44 C49 C48 121.5(4)
C51 C50 C55 118.6(4)
C51 C50 P2 121.6(4)
C55 C50 P2 119.8(3)
C50 C51 C52 120.3(5)
C53 C52 C51 120.5(5)
C52 C53 C54 119.3(5)
C53 C54 C55 120.6(5)
C54 C55 C50 120.5(4)
O2 C57 C58 106.0(14)
O2 C57 C56 125.1(9)
C58 C57 C56 128.0(10)

loop_
_geom_bond_atom_site_label_1
_geom_bond_atom_site_label_2
_geom_bond_distance
Ru1 C1 2.041(4)
Ru1 C15 2.222(4)
Ru1 C16 2.228(4)
Ru1 C17 2.235(4)
Ru1 C18 2.237(4)
Ru1 C19 2.243(3)
Ru1 P2 2.2901(9)
Ru1 P1 2.2917(11)
P1 C26 1.832(4)
P1 C32 1.845(4)
P1 C20 1.848(4)
P2 C50 1.838(4)
P2 C44 1.844(4)
P2 C38 1.847(4)
S1 C9 1.756(6)
S1 C10 1.795(7)
O1 C14 1.341(9)
O1 C11 1.417(8)
C1 C2 1.198(6)
C2 C3 1.499(6)
C3 C4 1.509(7)
C3 C12 1.572(7)
C4 C5 1.373(8)
C4 C9 1.432(8)
C5 C6 1.400(6)
C6 C7 1.339(9)
C7 C8 1.384(10)
C8 C9 1.370(8)
C10 C11 1.545(9)
C11 C12 1.501(8)
C11 C13 1.531(9)
C15 C16 1.418(7)
C15 C19 1.421(7)
C16 C17 1.417(6)
C17 C18 1.405(6)
C18 C19 1.440(6)
C20 C21 1.394(6)
C20 C25 1.397(6)
C21 C22 1.391(6)
C22 C23 1.366(7)
C23 C24 1.393(8)
C24 C25 1.382(6)
C26 C31 1.393(6)
C26 C27 1.395(6)
C27 C28 1.390(6)
C28 C29 1.373(7)
C29 C30 1.380(8)
C30 C31 1.392(7)
C32 C33 1.380(6)
C32 C37 1.386(6)
C33 C34 1.400(6)
C34 C35 1.371(7)
C35 C36 1.374(7)
C36 C37 1.385(6)
C38 C43 1.392(6)
C38 C39 1.396(6)
C39 C40 1.398(8)
C40 C41 1.369(8)
C41 C42 1.389(7)
C42 C43 1.380(7)
C44 C45 1.378(6)
C44 C49 1.380(6)
C45 C46 1.397(6)
C46 C47 1.369(7)
C47 C48 1.378(7)
C48 C49 1.390(6)
C50 C51 1.383(6)
C50 C55 1.394(6)
C51 C52 1.396(7)
C52 C53 1.374(8)
C53 C54 1.376(7)
C54 C55 1.385(6)
O2 C57 1.204(14)
C56 C57 1.622(16)
C57 C58 1.456(13)
